data_7225093
loop_
_publ_author_name
'Maini, L.'
'Braga, D.'
'Grepioni, F.'
'Lampronti, G. I.'
'Gaglioti, K.'
'Gobetto, R.'
'Chierotti, M. R.'

_publ_section_title
;
 From isomorphous to &#x201C;anisomorphous&#x201D; ionic co-crystals of
 barbituric acid upon dehydration and return
;
_journal_issue 24
_journal_name_full CrystEngComm
_journal_page_first 4651
_journal_paper_doi 10.1039/C6CE00566G
_journal_volume 18
_journal_year 2016
_chemical_formula_moiety 'C4 H4 N2 O3 K1 Br1'
_chemical_formula_sum 'C4 H4 Br K N2 O3'
_chemical_formula_weight 247.09
_space_group_IT_number 14
_symmetry_cell_setting monoclinic
_symmetry_space_group_name_Hall '-P 2yn'
_symmetry_space_group_name_H-M 'P 1 21/n 1'
_audit_update_record
;
2016-03-09 deposited with the CCDC.
2016-05-04 downloaded from the CCDC.
;
_cell_angle_alpha 90
_cell_angle_beta 97.8638(9)
_cell_angle_gamma 90
_cell_formula_units_Z 4
_cell_length_a 13.3233(5)
_cell_length_b 7.3226(2)
_cell_length_c 8.0133(3)
_cell_measurement_temperature 298
_cell_volume 774.44(5)
_diffrn_ambient_temperature 298
_diffrn_measurement_device_type 'Panalytical XPert PRO'
_diffrn_radiation_probe x-ray
_diffrn_radiation_type 'Cu K\a'
_diffrn_radiation_wavelength 1.54060
_exptl_crystal_colour 'white powder'
_exptl_crystal_density_diffrn 2.119
_exptl_crystal_description powder
_pd_char_colour white
_pd_proc_ls_prof_R_factor 0.0215
_pd_proc_ls_prof_wR_expected 0.0139
_pd_proc_ls_prof_wR_factor 0.0290
_refine_ls_goodness_of_fit_all 2.09046
_refine_ls_number_parameters 0.000000
_refine_ls_R_I_factor 0.0115
_refine_ls_shift/su_max 0.0173412266
_cod_data_source_file c6ce00566g2.cif
_cod_data_source_block BA_NaBr_anhydrous_OKOK_1
_cod_depositor_comments
;
The following automatic conversions were performed:

'_symmetry_cell_setting' value 'Monoclinic' changed to 'monoclinic'
according to
/usr/data/users/saulius/crontab/automatic-downloads/rss-feeds/RSC/lib/dictionaries/cif_core.dic
dictionary named 'cif_core.dic' version 2.4.2 from 2011-04-26.

Automatic conversion script
Id: cif_fix_values 4268 2015-11-12 08:31:59Z antanas 

 Adding full bibliography for 7225093--7225095.cif.
;
_cod_original_sg_symbol_H-M P121/n1
_cod_database_code 7225093

loop_
_symmetry_equiv_pos_as_xyz
'x, y, z '
'-x+1/2, y+1/2, -z+1/2 '
'-x, -y, -z '
'x+1/2, -y+1/2, z+1/2 '

loop_
_atom_site_label
_atom_site_type_symbol
_atom_site_symmetry_multiplicity
_atom_site_fract_x
_atom_site_fract_y
_atom_site_fract_z
_atom_site_occupancy
_atom_site_B_iso_or_equiv
Br1 Br 4 0.07351(8) -0.89133(16) 0.32054(13) 1 2.5(3)
K1 K 4 0.19560(16) 0.9501(3) -0.3007(2) 1 2.5(3)
O2 O 4 0.6740(4) -0.1923(7) 0.4446(5) 1 2.8(3)
O4 O 4 0.3745(3) -0.2454(7) 0.6441(4) 1 2.8(3)
O6 O 4 0.6751(2) -0.0997(7) 0.9999(4) 1 2.8(3)
N3 N 4 0.5237(3) -0.2139(6) 0.5451(4) 1 2.1(4)
C6 C 4 0.6248(2) -0.1231(5) 0.8632(4) 1 2.0(3)
C4 C 4 0.4631(3) -0.2038(5) 0.6717(4) 1 2.0(3)
C2 C 4 0.6259(3) -0.1821(6) 0.5636(4) 1 2.0(3)
C5 C 4 0.5119(2) -0.1312(4) 0.8377(3) 1 2.0(3)
H5a H 4 0.4887(3) -0.2178(4) 0.9360(4) 1 2.0(3)
H5b H 4 0.4837(3) 0.0069(4) 0.8512(4) 1 2.0(3)
N1 N 4 0.6716(2) -0.1361(6) 0.7219(5) 1 2.0(3)
H3 H 4 0.4895(4) -0.2478(7) 0.4283(4) 1 2.0(3)
H1 H 4 0.7470(3) -0.1093(8) 0.7354(6) 1 2.0(3)

loop_
_geom_angle_atom_site_label_1
_geom_angle_atom_site_label_2
_geom_angle_atom_site_label_3
_geom_angle
_geom_angle_site_symmetry_1
_geom_angle_site_symmetry_2
_geom_angle_site_symmetry_3
H1 Br1 H3 95.07(14) 3_646 1_555 2_545
H5a Br1 H1 123.71(14) 2_546 1_555 3_646
H5a Br1 H3 108.35(14) 2_546 1_555 2_545
H5b Br1 H5a 46.83(11) 4_444 1_555 2_546
H5b Br1 H1 113.90(18) 4_444 1_555 3_646
H5b Br1 H3 63.49(13) 4_444 1_555 2_545
O4 K1 O2 98.77(13) 2_565 1_555 4_454
O2 K1 O4 86.80(13) 3_665 1_555 2_565
O2 K1 O2 147.57(8) 3_665 1_555 4_454
O4 K1 O2 71.40(15) 1_564 1_555 3_665
O4 K1 O4 143.85(13) 1_564 1_555 2_565
O4 K1 O2 86.46(11) 1_564 1_555 4_454
O6 K1 O4 84.67(11) 3_666 1_555 1_564
O6 K1 O2 77.29(11) 3_666 1_555 3_665
O6 K1 O4 62.10(12) 3_666 1_555 2_565
O6 K1 O2 77.33(12) 3_666 1_555 4_454
O6 K1 O6 138.01(15) 4_453 1_555 3_666
O6 K1 O4 60.67(8) 4_453 1_555 1_564
O6 K1 O2 109.46(9) 4_453 1_555 3_665
O6 K1 O4 155.43(11) 4_453 1_555 2_565
O6 K1 O2 77.58(13) 4_453 1_555 4_454
N3 O2 C2 30.946 1_555 1_555 1_555
N1 O2 N3 62.060 1_555 1_555 1_555
N1 O2 C2 31.117 1_555 1_555 1_555
H1 O2 N1 24.207 1_555 1_555 1_555
H1 O2 N3 86.264 1_555 1_555 1_555
H1 O2 C2 55.323 1_555 1_555 1_555
H3 O2 H1 110.448 1_555 1_555 1_555
H3 O2 N1 86.245 1_555 1_555 1_555
H3 O2 N3 24.185 1_555 1_555 1_555
H3 O2 C2 55.130 1_555 1_555 1_555
K1 O2 H3 92.83(17) 4_555 1_555 1_555
K1 O2 H1 140.37(17) 4_555 1_555 1_555
K1 O2 N1 146.86(16) 4_555 1_555 1_555
K1 O2 N3 112.83(16) 4_555 1_555 1_555
K1 O2 C2 135.39(16) 4_555 1_555 1_555
K1 O2 K1 90.51(9) 3_665 1_555 4_555
K1 O2 H3 137.73(17) 3_665 1_555 1_555
K1 O2 H1 92.60(15) 3_665 1_555 1_555
K1 O2 N1 112.15(15) 3_665 1_555 1_555
K1 O2 N3 144.03(17) 3_665 1_555 1_555
K1 O2 C2 134.06(15) 3_665 1_555 1_555
N3 O4 C4 31.972 1_555 1_555 1_555
C5 O4 N3 63.662 1_555 1_555 1_555
C5 O4 C4 31.716 1_555 1_555 1_555
H3 O4 C5 87.888 1_555 1_555 1_555
H3 O4 N3 24.336 1_555 1_555 1_555
H3 O4 C4 56.271 1_555 1_555 1_555
H5a O4 H3 106.644 1_555 1_555 1_555
H5a O4 C5 24.576 1_555 1_555 1_555
H5a O4 N3 82.717 1_555 1_555 1_555
H5a O4 C4 51.974 1_555 1_555 1_555
H5b O4 H5a 38.490 1_555 1_555 1_555
H5b O4 H3 95.704 1_555 1_555 1_555
H5b O4 C5 22.965 1_555 1_555 1_555
H5b O4 N3 74.021 1_555 1_555 1_555
H5b O4 C4 45.642 1_555 1_555 1_555
K1 O4 H5b 116.54(11) 2_535 1_555 1_555
K1 O4 H5a 81.29(12) 2_535 1_555 1_555
K1 O4 H3 126.19(14) 2_535 1_555 1_555
K1 O4 C5 105.24(13) 2_535 1_555 1_555
K1 O4 N3 127.45(16) 2_535 1_555 1_555
K1 O4 C4 119.91(15) 2_535 1_555 1_555
K1 O4 K1 89.62(11) 1_546 1_555 2_535
K1 O4 H5b 87.38(14) 1_546 1_555 1_555
K1 O4 H5a 102.58(11) 1_546 1_555 1_555
K1 O4 H3 136.25(13) 1_546 1_555 1_555
K1 O4 C5 107.78(13) 1_546 1_555 1_555
K1 O4 N3 142.79(16) 1_546 1_555 1_555
K1 O4 C4 131.10(15) 1_546 1_555 1_555
O6 O4 K1 62.16(10) 4_444 1_555 1_546
O6 O4 K1 62.11(12) 4_444 1_555 2_535
O6 O4 H5b 149.14(16) 4_444 1_555 1_555
O6 O4 H5a 139.10(17) 4_444 1_555 1_555
O6 O4 H3 109.46(17) 4_444 1_555 1_555
O6 O4 C5 162.33(17) 4_444 1_555 1_555
O6 O4 N3 133.44(17) 4_444 1_555 1_555
O6 O4 C4 164.72(17) 4_444 1_555 1_555
N1 O6 C6 32.017 1_555 1_555 1_555
C5 O6 N1 63.452 1_555 1_555 1_555
C5 O6 C6 31.455 1_555 1_555 1_555
H1 O6 C5 87.761 1_555 1_555 1_555
H1 O6 N1 24.534 1_555 1_555 1_555
H1 O6 C6 56.445 1_555 1_555 1_555
H5a O6 H1 107.184 1_555 1_555 1_555
H5a O6 C5 24.627 1_555 1_555 1_555
H5a O6 N1 82.867 1_555 1_555 1_555
H5a O6 C6 52.056 1_555 1_555 1_555
H5b O6 H5a 51.58(13) 3_657 1_555 1_555
H5b O6 H1 145.91(14) 3_657 1_555 1_555
H5b O6 C5 63.06(13) 3_657 1_555 1_555
H5b O6 N1 124.64(14) 3_657 1_555 1_555
H5b O6 C6 93.80(14) 3_657 1_555 1_555
H5b O6 H5b 51.62(14) 1_555 1_555 3_657
H5b O6 H5a 38.398 1_555 1_555 1_555
H5b O6 H1 94.702 1_555 1_555 1_555
H5b O6 C5 22.807 1_555 1_555 1_555
H5b O6 N1 73.343 1_555 1_555 1_555
H5b O6 C6 44.923 1_555 1_555 1_555
O4 O6 H5b 173.68(13) 4_545 1_555 1_555
O4 O6 H5b 130.36(19) 4_545 1_555 3_657
O4 O6 H5a 136.40(15) 4_545 1_555 1_555
O4 O6 H1 83.71(16) 4_545 1_555 1_555
O4 O6 C5 150.88(14) 4_545 1_555 1_555
O4 O6 N1 103.71(16) 4_545 1_555 1_555
O4 O6 C6 130.48(15) 4_545 1_555 1_555
K1 O6 O4 55.79(11) 3_666 1_555 4_545
K1 O6 H5b 129.88(17) 3_666 1_555 1_555
K1 O6 H5b 87.17(14) 3_666 1_555 3_657
K1 O6 H5a 135.27(13) 3_666 1_555 1_555
K1 O6 H1 117.47(13) 3_666 1_555 1_555
K1 O6 C5 149.40(15) 3_666 1_555 1_555
K1 O6 N1 141.41(13) 3_666 1_555 1_555
K1 O6 C6 165.77(18) 3_666 1_555 1_555
K1 O6 K1 83.31(10) 4_556 1_555 3_666
K1 O6 O4 57.17(11) 4_556 1_555 4_545
K1 O6 H5b 118.57(13) 4_556 1_555 1_555
K1 O6 H5b 89.99(17) 4_556 1_555 3_657
K1 O6 H5a 80.61(13) 4_556 1_555 1_555
K1 O6 H1 114.64(12) 4_556 1_555 1_555
K1 O6 C5 102.48(13) 4_556 1_555 1_555
K1 O6 N1 114.44(12) 4_556 1_555 1_555
K1 O6 C6 110.87(13) 4_556 1_555 1_555
C2 N3 H3 117.134 1_555 1_555 1_555
C4 N3 C2 125.733 1_555 1_555 1_555
C4 N3 H3 117.133 1_555 1_555 1_555
O4 N3 C4 27.618 1_555 1_555 1_555
O4 N3 C2 153.201 1_555 1_555 1_555
O4 N3 H3 89.589 1_555 1_555 1_555
O2 N3 O4 178.118 1_555 1_555 1_555
O2 N3 C4 153.077 1_555 1_555 1_555
O2 N3 C2 27.347 1_555 1_555 1_555
O2 N3 H3 89.788 1_555 1_555 1_555
N1 N3 O2 58.984 1_555 1_555 1_555
N1 N3 O4 121.618 1_555 1_555 1_555
N1 N3 C4 94.095 1_555 1_555 1_555
N1 N3 C2 31.638 1_555 1_555 1_555
N1 N3 H3 148.771 1_555 1_555 1_555
C5 N3 N1 61.188 1_555 1_555 1_555
C5 N3 O2 119.986 1_555 1_555 1_555
C5 N3 O4 60.799 1_555 1_555 1_555
C5 N3 C4 33.202 1_555 1_555 1_555
C5 N3 C2 92.743 1_555 1_555 1_555
C5 N3 H3 149.869 1_555 1_555 1_555
C6 N3 C5 32.195 1_555 1_555 1_555
C6 N3 N1 29.226 1_555 1_555 1_555
C6 N3 O2 88.208 1_555 1_555 1_555
C6 N3 O4 92.397 1_555 1_555 1_555
C6 N3 C4 64.876 1_555 1_555 1_555
C6 N3 C2 60.860 1_555 1_555 1_555
C6 N3 H3 177.922 1_555 1_555 1_555
H5b N3 C6 41.826 1_555 1_555 1_555
H5b N3 C5 19.198 1_555 1_555 1_555
H5b N3 N1 66.923 1_555 1_555 1_555
H5b N3 O2 120.699 1_555 1_555 1_555
H5b N3 O4 60.673 1_555 1_555 1_555
H5b N3 C4 36.519 1_555 1_555 1_555
H5b N3 C2 95.963 1_555 1_555 1_555
H5b N3 H3 140.102 1_555 1_555 1_555
N1 C6 O6 119.906 1_555 1_555 1_555
C5 C6 N1 116.658 1_555 1_555 1_555
C5 C6 O6 123.386 1_555 1_555 1_555
H1 C6 C5 142.366 1_555 1_555 1_555
H1 C6 N1 26.290 1_555 1_555 1_555
H1 C6 O6 93.811 1_555 1_555 1_555
H5a C6 H1 159.262 1_555 1_555 1_555
H5a C6 C5 29.636 1_555 1_555 1_555
H5a C6 N1 135.720 1_555 1_555 1_555
H5a C6 O6 100.757 1_555 1_555 1_555
H5b C6 H5a 50.159 1_555 1_555 1_555
H5b C6 H1 136.543 1_555 1_555 1_555
H5b C6 C5 29.636 1_555 1_555 1_555
H5b C6 N1 120.024 1_555 1_555 1_555
H5b C6 O6 110.928 1_555 1_555 1_555
C2 C6 H5b 99.252 1_555 1_555 1_555
C2 C6 H5a 109.651 1_555 1_555 1_555
C2 C6 H1 53.350 1_555 1_555 1_555
C2 C6 C5 89.960 1_555 1_555 1_555
C2 C6 N1 27.060 1_555 1_555 1_555
C2 C6 O6 146.601 1_555 1_555 1_555
C4 C6 C2 58.846 1_555 1_555 1_555
C4 C6 H5b 52.876 1_555 1_555 1_555
C4 C6 H5a 52.877 1_555 1_555 1_555
C4 C6 H1 112.177 1_555 1_555 1_555
C4 C6 C5 31.884 1_555 1_555 1_555
C4 C6 N1 85.896 1_555 1_555 1_555
C4 C6 O6 153.546 1_555 1_555 1_555
N3 C6 C4 29.540 1_555 1_555 1_555
N3 C6 C2 29.306 1_555 1_555 1_555
N3 C6 H5b 75.463 1_555 1_555 1_555
N3 C6 H5a 81.249 1_555 1_555 1_555
N3 C6 H1 82.650 1_555 1_555 1_555
N3 C6 C5 60.940 1_555 1_555 1_555
N3 C6 N1 56.362 1_555 1_555 1_555
N3 C6 O6 173.111 1_555 1_555 1_555
H5b C6 N3 122.81(13) 3_657 1_555 1_555
H5b C6 C4 93.98(13) 3_657 1_555 1_555
H5b C6 C2 150.52(13) 3_657 1_555 1_555
H5b C6 H5b 51.85(13) 3_657 1_555 1_555
H5b C6 H5a 49.82(13) 3_657 1_555 1_555
H5b C6 H1 150.66(12) 3_657 1_555 1_555
H5b C6 C5 62.11(13) 3_657 1_555 1_555
H5b C6 N1 167.13(13) 3_657 1_555 1_555
H5b C6 O6 62.29(13) 3_657 1_555 1_555
N3 C4 O4 120.410 1_555 1_555 1_555
C5 C4 N3 116.404 1_555 1_555 1_555
C5 C4 O4 123.120 1_555 1_555 1_555
H3 C4 C5 142.179 1_555 1_555 1_555
H3 C4 N3 26.083 1_555 1_555 1_555
H3 C4 O4 94.395 1_555 1_555 1_555
H5b C4 H3 137.885 1_555 1_555 1_555
H5b C4 C5 29.576 1_555 1_555 1_555
H5b C4 N3 120.437 1_555 1_555 1_555
H5b C4 O4 110.045 1_555 1_555 1_555
H5a C4 H5b 50.060 1_555 1_555 1_555
H5a C4 H3 157.529 1_555 1_555 1_555
H5a C4 C5 29.576 1_555 1_555 1_555
H5a C4 N3 134.924 1_555 1_555 1_555
H5a C4 O4 101.050 1_555 1_555 1_555
C2 C4 H5a 109.281 1_555 1_555 1_555
C2 C4 H5b 98.945 1_555 1_555 1_555
C2 C4 H3 53.067 1_555 1_555 1_555
C2 C4 C5 89.614 1_555 1_555 1_555
C2 C4 N3 26.984 1_555 1_555 1_555
C2 C4 O4 147.264 1_555 1_555 1_555
C6 C4 C2 58.602 1_555 1_555 1_555
C6 C4 H5a 52.736 1_555 1_555 1_555
C6 C4 H5b 52.736 1_555 1_555 1_555
C6 C4 H3 111.666 1_555 1_555 1_555
C6 C4 C5 31.777 1_555 1_555 1_555
C6 C4 N3 85.584 1_555 1_555 1_555
C6 C4 O4 153.560 1_555 1_555 1_555
N1 C4 C6 29.227 1_555 1_555 1_555
N1 C4 C2 29.380 1_555 1_555 1_555
N1 C4 H5a 80.939 1_555 1_555 1_555
N1 C4 H5b 74.762 1_555 1_555 1_555
N1 C4 H3 82.447 1_555 1_555 1_555
N1 C4 C5 60.445 1_555 1_555 1_555
N1 C4 N3 56.364 1_555 1_555 1_555
N1 C4 O4 175.014 1_555 1_555 1_555
N3 C2 O2 121.707 1_555 1_555 1_555
N1 C2 N3 116.819 1_555 1_555 1_555
N1 C2 O2 121.469 1_555 1_555 1_555
H3 C2 N1 143.075 1_555 1_555 1_555
H3 C2 N3 26.256 1_555 1_555 1_555
H3 C2 O2 95.453 1_555 1_555 1_555
H1 C2 H3 169.295 1_555 1_555 1_555
H1 C2 N1 26.252 1_555 1_555 1_555
H1 C2 N3 143.058 1_555 1_555 1_555
H1 C2 O2 95.219 1_555 1_555 1_555
C6 C2 H1 53.247 1_555 1_555 1_555
C6 C2 H3 116.087 1_555 1_555 1_555
C6 C2 N1 26.994 1_555 1_555 1_555
C6 C2 N3 89.833 1_555 1_555 1_555
C6 C2 O2 148.460 1_555 1_555 1_555
C4 C2 C6 62.552 1_555 1_555 1_555
C4 C2 H1 115.779 1_555 1_555 1_555
C4 C2 H3 53.539 1_555 1_555 1_555
C4 C2 N1 89.536 1_555 1_555 1_555
C4 C2 N3 27.283 1_555 1_555 1_555
C4 C2 O2 148.987 1_555 1_555 1_555
C5 C2 C4 31.537 1_555 1_555 1_555
C5 C2 C6 31.433 1_555 1_555 1_555
C5 C2 H1 84.381 1_555 1_555 1_555
C5 C2 H3 84.914 1_555 1_555 1_555
C5 C2 N1 58.230 1_555 1_555 1_555
C5 C2 N3 58.713 1_555 1_555 1_555
C5 C2 O2 175.929 1_555 1_555 1_555
H5a C5 H5b 109.471 1_555 1_555 1_555
C6 C5 H5a 107.728 1_555 1_555 1_555
C6 C5 H5b 107.728 1_555 1_555 1_555
C4 C5 C6 116.340 1_555 1_555 1_555
C4 C5 H5a 107.728 1_555 1_555 1_555
C4 C5 H5b 107.728 1_555 1_555 1_555
O4 C5 C4 25.165 1_555 1_555 1_555
O4 C5 C6 140.705 1_555 1_555 1_555
O4 C5 H5a 89.873 1_555 1_555 1_555
O4 C5 H5b 98.385 1_555 1_555 1_555
O6 C5 O4 161.771 1_555 1_555 1_555
O6 C5 C4 140.478 1_555 1_555 1_555
O6 C5 C6 25.160 1_555 1_555 1_555
O6 C5 H5a 89.403 1_555 1_555 1_555
O6 C5 H5b 99.023 1_555 1_555 1_555
N1 C5 O6 55.300 1_555 1_555 1_555
N1 C5 O4 112.350 1_555 1_555 1_555
N1 C5 C4 87.252 1_555 1_555 1_555
N1 C5 C6 30.155 1_555 1_555 1_555
N1 C5 H5a 128.041 1_555 1_555 1_555
N1 C5 H5b 112.508 1_555 1_555 1_555
N3 C5 N1 57.119 1_555 1_555 1_555
N3 C5 O6 111.867 1_555 1_555 1_555
N3 C5 O4 55.539 1_555 1_555 1_555
N3 C5 C4 30.394 1_555 1_555 1_555
N3 C5 C6 86.865 1_555 1_555 1_555
N3 C5 H5a 127.651 1_555 1_555 1_555
N3 C5 H5b 113.159 1_555 1_555 1_555
H5b C5 N3 172.44(12) 3_657 1_555 1_555
H5b C5 N1 117.14(16) 3_657 1_555 1_555
H5b C5 O6 63.43(16) 3_657 1_555 1_555
H5b C5 O4 130.51(16) 3_657 1_555 1_555
H5b C5 C4 155.57(16) 3_657 1_555 1_555
H5b C5 C6 88.01(16) 3_657 1_555 1_555
H5b C5 H5a 59.38(15) 3_657 1_555 1_555
H5b C5 H5b 63.30(15) 3_657 1_555 1_555
C2 C5 H5b 145.33(16) 1_555 1_555 3_657
C2 C5 N3 28.544 1_555 1_555 1_555
C2 C5 N1 28.616 1_555 1_555 1_555
C2 C5 O6 83.754 1_555 1_555 1_555
C2 C5 O4 84.013 1_555 1_555 1_555
C2 C5 C4 58.849 1_555 1_555 1_555
C2 C5 C6 58.607 1_555 1_555 1_555
C2 C5 H5a 135.443 1_555 1_555 1_555
C2 C5 H5b 115.086 1_555 1_555 1_555
H5a C5 C2 126.46(13) 3_657 1_555 1_555
H5a C5 H5b 34.54(7) 3_657 1_555 3_657
H5a C5 N3 139.60(13) 3_657 1_555 1_555
H5a C5 N1 107.71(13) 3_657 1_555 1_555
H5a C5 O6 71.36(13) 3_657 1_555 1_555
H5a C5 O4 126.87(13) 3_657 1_555 1_555
H5a C5 C4 140.26(13) 3_657 1_555 1_555
H5a C5 C6 88.32(13) 3_657 1_555 1_555
H5a C5 H5a 91.90(13) 3_657 1_555 1_555
H5a C5 H5b 32.57(13) 3_657 1_555 1_555
H5b H5a C5 35.264 1_555 1_555 1_555
C6 H5a H5b 64.920 1_555 1_555 1_555
C6 H5a C5 42.636 1_555 1_555 1_555
C4 H5a C6 74.388 1_555 1_555 1_555
C4 H5a H5b 64.970 1_555 1_555 1_555
C4 H5a C5 42.696 1_555 1_555 1_555
H5b H5a C4 134.74(18) 3_657 1_555 1_555
H5b H5a C6 85.83(18) 3_657 1_555 1_555
H5b H5a H5b 69.79(18) 3_657 1_555 1_555
H5b H5a C5 96.49(18) 3_657 1_555 1_555
Br1 H5a H5b 78.66(16) 2_556 1_555 3_657
Br1 H5a C4 140.15(12) 2_556 1_555 1_555
Br1 H5a C6 139.36(13) 2_556 1_555 1_555
Br1 H5a H5b 138.74(12) 2_556 1_555 1_555
Br1 H5a C5 173.99(12) 2_556 1_555 1_555
O6 H5a Br1 114.41(13) 1_555 1_555 2_556
O6 H5a H5b 65.16(18) 1_555 1_555 3_657
O6 H5a C4 101.552 1_555 1_555 1_555
O6 H5a C6 27.186 1_555 1_555 1_555
O6 H5a H5b 75.718 1_555 1_555 1_555
O6 H5a C5 65.971 1_555 1_555 1_555
O4 H5a O6 128.407 1_555 1_555 1_555
O4 H5a Br1 115.68(13) 1_555 1_555 2_556
O4 H5a H5b 136.94(18) 1_555 1_555 3_657
O4 H5a C4 26.976 1_555 1_555 1_555
O4 H5a C6 101.306 1_555 1_555 1_555
O4 H5a H5b 75.105 1_555 1_555 1_555
O4 H5a C5 65.551 1_555 1_555 1_555
C5 H5a O4 122.17(13) 3_657 1_555 1_555
C5 H5a O6 72.20(13) 3_657 1_555 1_555
C5 H5a Br1 86.39(13) 3_657 1_555 2_556
C5 H5a H5b 14.82(6) 3_657 1_555 3_657
C5 H5a C4 122.02(13) 3_657 1_555 1_555
C5 H5a C6 87.82(13) 3_657 1_555 1_555
C5 H5a H5b 57.56(13) 3_657 1_555 1_555
C5 H5a C5 88.10(13) 3_657 1_555 1_555
H5a H5b C5 35.264 1_555 1_555 1_555
C6 H5b H5a 64.920 1_555 1_555 1_555
C6 H5b C5 42.636 1_555 1_555 1_555
C4 H5b C6 74.388 1_555 1_555 1_555
C4 H5b H5a 64.970 1_555 1_555 1_555
C4 H5b C5 42.696 1_555 1_555 1_555
H5a H5b C4 175.03(17) 3_657 1_555 1_555
H5a H5b C6 102.72(18) 3_657 1_555 1_555
H5a H5b H5a 110.21(18) 3_657 1_555 1_555
H5a H5b C5 132.62(18) 3_657 1_555 1_555
H5b H5b H5a 44.84(11) 3_657 1_555 3_657
H5b H5b C4 130.32(16) 3_657 1_555 1_555
H5b H5b C6 83.96(17) 3_657 1_555 1_555
H5b H5b H5a 65.37(16) 3_657 1_555 1_555
H5b H5b C5 92.43(16) 3_657 1_555 1_555
C5 H5b H5b 24.27(6) 3_657 1_555 3_657
C5 H5b H5a 24.13(6) 3_657 1_555 3_657
C5 H5b C4 151.76(15) 3_657 1_555 1_555
C5 H5b C6 102.04(16) 3_657 1_555 1_555
C5 H5b H5a 87.89(15) 3_657 1_555 1_555
C5 H5b C5 116.70(15) 3_657 1_555 1_555
O6 H5b C5 53.51(12) 3_657 1_555 3_657
O6 H5b H5b 66.79(16) 3_657 1_555 3_657
O6 H5b H5a 63.26(15) 3_657 1_555 3_657
O6 H5b C4 117.23(14) 3_657 1_555 1_555
O6 H5b C6 149.28(15) 3_657 1_555 1_555
O6 H5b H5a 93.18(15) 3_657 1_555 1_555
O6 H5b C5 126.08(15) 3_657 1_555 1_555
O4 H5b O6 93.10(13) 1_555 1_555 3_657
O4 H5b C5 137.55(16) 1_555 1_555 3_657
O4 H5b H5b 125.86(17) 1_555 1_555 3_657
O4 H5b H5a 156.25(18) 1_555 1_555 3_657
O4 H5b C4 24.313 1_555 1_555 1_555
O4 H5b C6 96.867 1_555 1_555 1_555
O4 H5b H5a 66.405 1_555 1_555 1_555
O4 H5b C5 58.650 1_555 1_555 1_555
O6 H5b O4 116.611 1_555 1_555 1_555
O6 H5b O6 128.38(14) 1_555 1_555 3_657
O6 H5b C5 77.97(16) 1_555 1_555 3_657
O6 H5b H5b 61.59(18) 1_555 1_555 3_657
O6 H5b H5a 79.97(18) 1_555 1_555 3_657
O6 H5b C4 96.548 1_555 1_555 1_555
O6 H5b C6 24.149 1_555 1_555 1_555
O6 H5b H5a 65.884 1_555 1_555 1_555
O6 H5b C5 58.169 1_555 1_555 1_555
H3 H5b O6 107.38(18) 3_656 1_555 1_555
H3 H5b O4 93.04(18) 3_656 1_555 1_555
H3 H5b O6 112.3(2) 3_656 1_555 3_657
H3 H5b C5 121.8(2) 3_656 1_555 3_657
H3 H5b H5b 140.9(2) 3_656 1_555 3_657
H3 H5b H5a 98.0(2) 3_656 1_555 3_657
H3 H5b C4 86.36(17) 3_656 1_555 1_555
H3 H5b C6 96.13(18) 3_656 1_555 1_555
H3 H5b H5a 148.51(17) 3_656 1_555 1_555
H3 H5b C5 113.94(17) 3_656 1_555 1_555
C6 H5b H3 122.6(2) 3_657 1_555 3_656
C6 H5b O6 105.27(13) 3_657 1_555 1_555
C6 H5b O4 112.30(13) 3_657 1_555 1_555
C6 H5b O6 23.90(5) 3_657 1_555 3_657
C6 H5b C5 29.88(7) 3_657 1_555 3_657
C6 H5b H5b 44.19(11) 3_657 1_555 3_657
C6 H5b H5a 44.35(11) 3_657 1_555 3_657
C6 H5b C4 134.46(13) 3_657 1_555 1_555
C6 H5b C6 128.15(13) 3_657 1_555 1_555
C6 H5b H5a 88.14(13) 3_657 1_555 1_555
C6 H5b C5 123.31(13) 3_657 1_555 1_555
N1 H5b C6 150.42(13) 1_555 1_555 3_657
N1 H5b H3 75.63(18) 1_555 1_555 3_656
N1 H5b O6 45.152 1_555 1_555 1_555
N1 H5b O4 87.446 1_555 1_555 1_555
N1 H5b O6 171.98(15) 1_555 1_555 3_657
N1 H5b C5 121.94(16) 1_555 1_555 3_657
N1 H5b H5b 106.51(18) 1_555 1_555 3_657
N1 H5b H5a 115.61(18) 1_555 1_555 3_657
N1 H5b C4 63.139 1_555 1_555 1_555
N1 H5b C6 23.072 1_555 1_555 1_555
N1 H5b H5a 79.695 1_555 1_555 1_555
N1 H5b C5 48.064 1_555 1_555 1_555
N3 H5b N1 45.236 1_555 1_555 1_555
N3 H5b C6 157.36(13) 1_555 1_555 3_657
N3 H5b H3 69.43(17) 1_555 1_555 3_656
N3 H5b O6 86.837 1_555 1_555 1_555
N3 H5b O4 45.306 1_555 1_555 1_555
N3 H5b O6 137.36(14) 1_555 1_555 3_657
N3 H5b C5 163.22(15) 1_555 1_555 3_657
N3 H5b H5b 139.53(16) 1_555 1_555 3_657
N3 H5b H5a 158.25(18) 1_555 1_555 3_657
N3 H5b C4 23.043 1_555 1_555 1_555
N3 H5b C6 62.711 1_555 1_555 1_555
N3 H5b H5a 79.342 1_555 1_555 1_555
N3 H5b C5 47.643 1_555 1_555 1_555
Br1 H5b N3 107.94(10) 4_545 1_555 1_555
Br1 H5b N1 86.58(12) 4_545 1_555 1_555
Br1 H5b C6 92.00(13) 4_545 1_555 3_657
Br1 H5b H3 45.19(10) 4_545 1_555 3_656
Br1 H5b O6 86.97(14) 4_545 1_555 1_555
Br1 H5b O4 137.87(12) 4_545 1_555 1_555
Br1 H5b O6 98.28(17) 4_545 1_555 3_657
Br1 H5b C5 78.60(13) 4_545 1_555 3_657
Br1 H5b H5b 95.73(17) 4_545 1_555 3_657
Br1 H5b H5a 54.51(13) 4_545 1_555 3_657
Br1 H5b C4 129.18(10) 4_545 1_555 1_555
Br1 H5b C6 93.60(13) 4_545 1_555 1_555
Br1 H5b H5a 151.79(14) 4_545 1_555 1_555
Br1 H5b C5 134.21(13) 4_545 1_555 1_555
C6 N1 H1 117.027 1_555 1_555 1_555
C2 N1 C6 125.946 1_555 1_555 1_555
C2 N1 H1 117.027 1_555 1_555 1_555
O6 N1 C2 153.586 1_555 1_555 1_555
O6 N1 C6 28.077 1_555 1_555 1_555
O6 N1 H1 89.162 1_555 1_555 1_555
O2 N1 O6 175.885 1_555 1_555 1_555
O2 N1 C2 27.415 1_555 1_555 1_555
O2 N1 C6 153.356 1_555 1_555 1_555
O2 N1 H1 89.615 1_555 1_555 1_555
N3 N1 O2 58.956 1_555 1_555 1_555
N3 N1 O6 122.264 1_555 1_555 1_555
N3 N1 C2 31.543 1_555 1_555 1_555
N3 N1 C6 94.412 1_555 1_555 1_555
N3 N1 H1 148.552 1_555 1_555 1_555
C5 N1 N3 61.694 1_555 1_555 1_555
C5 N1 O2 120.463 1_555 1_555 1_555
C5 N1 O6 61.248 1_555 1_555 1_555
C5 N1 C2 93.154 1_555 1_555 1_555
C5 N1 C6 33.187 1_555 1_555 1_555
C5 N1 H1 149.351 1_555 1_555 1_555
C4 N1 C5 32.302 1_555 1_555 1_555
C4 N1 N3 29.541 1_555 1_555 1_555
C4 N1 O2 88.496 1_555 1_555 1_555
C4 N1 O6 92.813 1_555 1_555 1_555
C4 N1 C2 61.084 1_555 1_555 1_555
C4 N1 C6 64.878 1_555 1_555 1_555
C4 N1 H1 177.692 1_555 1_555 1_555
H5b N1 C4 42.099 1_555 1_555 1_555
H5b N1 C5 19.428 1_555 1_555 1_555
H5b N1 N3 67.841 1_555 1_555 1_555
H5b N1 O2 121.504 1_555 1_555 1_555
H5b N1 O6 61.505 1_555 1_555 1_555
H5b N1 C2 96.770 1_555 1_555 1_555
H5b N1 C6 36.905 1_555 1_555 1_555
H5b N1 H1 138.602 1_555 1_555 1_555
C2 H3 N3 36.611 1_555 1_555 1_555
C4 H3 C2 73.395 1_555 1_555 1_555
C4 H3 N3 36.784 1_555 1_555 1_555
Br1 H3 C4 143.36(17) 2_555 1_555 1_555
Br1 H3 C2 139.30(19) 2_555 1_555 1_555
Br1 H3 N3 166.7(2) 2_555 1_555 1_555
O4 H3 Br1 114.98(17) 1_555 1_555 2_555
O4 H3 C4 29.334 1_555 1_555 1_555
O4 H3 C2 102.664 1_555 1_555 1_555
O4 H3 N3 66.075 1_555 1_555 1_555
O2 H3 O4 132.071 1_555 1_555 1_555
O2 H3 Br1 111.18(18) 1_555 1_555 2_555
O2 H3 C4 102.811 1_555 1_555 1_555
O2 H3 C2 29.417 1_555 1_555 1_555
O2 H3 N3 66.027 1_555 1_555 1_555
H5b H3 O2 73.49(18) 3_656 1_555 1_555
H5b H3 O4 133.59(18) 3_656 1_555 1_555
H5b H3 Br1 71.32(11) 3_656 1_555 2_555
H5b H3 C4 133.66(17) 3_656 1_555 1_555
H5b H3 C2 94.13(18) 3_656 1_555 1_555
H5b H3 N3 118.34(18) 3_656 1_555 1_555
C6 H1 N1 36.683 1_555 1_555 1_555
C2 H1 C6 73.403 1_555 1_555 1_555
C2 H1 N1 36.721 1_555 1_555 1_555
O6 H1 C2 102.961 1_555 1_555 1_555
O6 H1 C6 29.744 1_555 1_555 1_555
O6 H1 N1 66.304 1_555 1_555 1_555
O2 H1 O6 132.329 1_555 1_555 1_555
O2 H1 C2 29.458 1_555 1_555 1_555
O2 H1 C6 102.860 1_555 1_555 1_555
O2 H1 N1 66.178 1_555 1_555 1_555
Br1 H1 O2 95.41(17) 3_646 1_555 1_555
Br1 H1 O6 130.98(17) 3_646 1_555 1_555
Br1 H1 C2 124.62(17) 3_646 1_555 1_555
Br1 H1 C6 160.23(17) 3_646 1_555 1_555
Br1 H1 N1 160.27(18) 3_646 1_555 1_555

loop_
_geom_bond_atom_site_label_1
_geom_bond_atom_site_label_2
_geom_bond_distance
_geom_bond_site_symmetry_1
_geom_bond_site_symmetry_2
Br1 H3 2.308(3) 1_555 2_545
Br1 H1 2.492(3) 1_555 3_646
Br1 H5a 2.559(3) 1_555 2_546
Br1 H5b 3.082(3) 1_555 4_444
K1 O2 2.769(5) 1_555 4_454
K1 O4 2.782(5) 1_555 2_565
K1 O2 2.835(5) 1_555 3_665
K1 O4 2.865(5) 1_555 1_564
K1 O6 2.973(4) 1_555 3_666
K1 O6 3.015(5) 1_555 4_453
O2 C2 1.22242 1_555 1_555
O2 N3 2.26382 1_555 1_555
O2 N1 2.26449 1_555 1_555
O2 H1 2.47533 1_555 1_555
O2 H3 2.47752 1_555 1_555
O2 K1 2.769(5) 1_555 4_555
O2 K1 2.835(5) 1_555 3_665
O4 C4 1.21021 1_555 1_555
O4 N3 2.25148 1_555 1_555
O4 C5 2.38366 1_555 1_555
O4 H3 2.46306 1_555 1_555
O4 H5a 2.61845 1_555 1_555
O4 H5b 2.76131 1_555 1_555
O4 K1 2.782(5) 1_555 2_535
O4 K1 2.865(5) 1_555 1_546
O4 O6 2.973(3) 1_555 4_444
O6 C6 1.21531 1_555 1_555
O6 N1 2.23832 1_555 1_555
O6 C5 2.38688 1_555 1_555
O6 H1 2.44415 1_555 1_555
O6 H5a 2.61323 1_555 1_555
O6 H5b 2.655(7) 1_555 3_657
O6 H5b 2.77462 1_555 1_555
O6 O4 2.973(3) 1_555 4_545
O6 K1 2.973(4) 1_555 3_666
O6 K1 3.015(5) 1_555 4_556
N3 H3 1.01500 1_555 1_555
N3 C2 1.36834 1_555 1_555
N3 C4 1.38236 1_555 1_555
N3 O4 2.25148 1_555 1_555
N3 O2 2.26382 1_555 1_555
N3 N1 2.33430 1_555 1_555
N3 C5 2.44723 1_555 1_555
N3 C6 2.79548 1_555 1_555
N3 H5b 3.04486 1_555 1_555
C6 O6 1.21531 1_555 1_555
C6 N1 1.36898 1_555 1_555
C6 C5 1.49168 1_555 1_555
C6 H1 2.04136 1_555 1_555
C6 H5a 2.09770 1_555 1_555
C6 H5b 2.09770 1_555 1_555
C6 C2 2.44168 1_555 1_555
C6 C4 2.53853 1_555 1_555
C6 N3 2.79548 1_555 1_555
C6 H5b 2.993(6) 1_555 3_657
C4 O4 1.21021 1_555 1_555
C4 N3 1.38236 1_555 1_555
C4 C5 1.49617 1_555 1_555
C4 H3 2.05449 1_555 1_555
C4 H5b 2.10160 1_555 1_555
C4 H5a 2.10161 1_555 1_555
C4 C2 2.44799 1_555 1_555
C4 C6 2.53853 1_555 1_555
C4 N1 2.79657 1_555 1_555
C2 O2 1.22242 1_555 1_555
C2 N3 1.36834 1_555 1_555
C2 N1 1.37204 1_555 1_555
C2 H3 2.04192 1_555 1_555
C2 H1 2.04411 1_555 1_555
C2 C6 2.44168 1_555 1_555
C2 C4 2.44799 1_555 1_555
C2 C5 2.86039 1_555 1_555
C5 H5b 1.08901 1_555 1_555
C5 H5a 1.08901 1_555 1_555
C5 C6 1.49168 1_555 1_555
C5 C4 1.49617 1_555 1_555
C5 O4 2.38366 1_555 1_555
C5 O6 2.38688 1_555 1_555
C5 N1 2.43549 1_555 1_555
C5 N3 2.44723 1_555 1_555
C5 H5b 2.647(6) 1_555 3_657
C5 C2 2.86039 1_555 1_555
C5 H5a 3.134(6) 1_555 3_657
H5a C5 1.08901 1_555 1_555
H5a H5b 1.77834 1_555 1_555
H5a C6 2.09770 1_555 1_555
H5a C4 2.10161 1_555 1_555
H5a H5b 2.292(5) 1_555 3_657
H5a Br1 2.559(3) 1_555 2_556
H5a O6 2.61323 1_555 1_555
H5a O4 2.61845 1_555 1_555
H5a C5 3.134(6) 1_555 3_657
H5b C5 1.08901 1_555 1_555
H5b H5a 1.77834 1_555 1_555
H5b C6 2.09770 1_555 1_555
H5b C4 2.10160 1_555 1_555
H5b H5a 2.292(5) 1_555 3_657
H5b H5b 2.367(6) 1_555 3_657
H5b C5 2.647(6) 1_555 3_657
H5b O6 2.655(7) 1_555 3_657
H5b O4 2.76131 1_555 1_555
H5b O6 2.77462 1_555 1_555
H5b H3 2.911(6) 1_555 3_656
H5b C6 2.993(6) 1_555 3_657
H5b N1 3.02460 1_555 1_555
H5b N3 3.04486 1_555 1_555
H5b Br1 3.082(3) 1_555 4_545
N1 H1 1.01500 1_555 1_555
N1 C6 1.36898 1_555 1_555
N1 C2 1.37204 1_555 1_555
N1 O6 2.23832 1_555 1_555
N1 O2 2.26449 1_555 1_555
N1 N3 2.33430 1_555 1_555
N1 C5 2.43549 1_555 1_555
N1 C4 2.79657 1_555 1_555
N1 H5b 3.02460 1_555 1_555
H3 N3 1.01500 1_555 1_555
H3 C2 2.04192 1_555 1_555
H3 C4 2.05449 1_555 1_555
H3 Br1 2.308(3) 1_555 2_555
H3 O4 2.46306 1_555 1_555
H3 O2 2.47752 1_555 1_555
H3 H5b 2.911(6) 1_555 3_656
H1 N1 1.01500 1_555 1_555
H1 C6 2.04136 1_555 1_555
H1 C2 2.04411 1_555 1_555
H1 O6 2.44415 1_555 1_555
H1 O2 2.47533 1_555 1_555
H1 Br1 2.492(3) 1_555 3_646
